data_2023277
loop_
_publ_author_name
'Madhan, S.'
'NizamMohideen, M.'
'Pavunkumar, Vinayagam'
'MohanaKrishnan, Arasambattu K.'

_publ_section_title
;
 The crystal structures determination and Hirshfeld surface analysis of
 N-(4-bromo-3-methoxyphenyl)- and
 N-{[3-bromo-1-(phenylsulfonyl)-1H-indol-2-yl]methyl}- derivatives of
 N-{[3-bromo-1-(phenylsulfonyl)-1H-indol-2-yl]methyl}benzenesulfonamide
;
_journal_coeditor_code NU2007
_journal_issue 11
_journal_name_full 'Acta Crystallographica Section E Crystallographic Communications'
_journal_page_first 1110
_journal_page_last 1117
_journal_paper_doi 10.1107/S2056989024009587
_journal_volume 80
_journal_year 2024
_chemical_formula_iupac 'C28 H22 Br2 N2 O5 S2'
_chemical_formula_moiety 'C28 H22 Br2 N2 O5 S2'
_chemical_formula_sum 'C28 H22 Br2 N2 O5 S2'
_chemical_formula_weight 690.41
_chemical_name_systematic
<i>N</i>-{[3-Bromo-1-(phenylsulfonyl)-1<i>H</i>-indol-2-yl]methyl}-<i>N</i>-(4-bromo-3-methoxyphenyl)benzenesulfonamide
_space_group_crystal_system monoclinic
_space_group_IT_number 14
_space_group_name_Hall '-P 2yn'
_space_group_name_H-M_alt 'P 1 21/n 1'
_atom_sites_solution_hydrogens geom
_audit_creation_method SHELXL-2019/3
_cell_angle_alpha 90
_cell_angle_beta 92.874(2)
_cell_angle_gamma 90
_cell_formula_units_Z 4
_cell_length_a 9.5718(6)
_cell_length_b 14.4498(8)
_cell_length_c 20.0041(12)
_cell_measurement_reflns_used 90697
_cell_measurement_temperature 293(2)
_cell_measurement_theta_max 24.995
_cell_measurement_theta_min 1.405
_cell_volume 2763.3(3)
_computing_cell_refinement
;
SAINT (Bruker, 2016)
;
_computing_data_collection
;
APEX2 (Bruker, 2016)
;
_computing_data_reduction
;
SAINT (Bruker, 2016)
;
_computing_molecular_graphics
;
ORTEP-3 for Windows (Farrugia, 2012) and Mercury (Macrae <i>et al.</i>,
2020)
;
_computing_publication_material
;
WinGX (Farrugia, 2012), pubCIF (Westrip, 2010) and PLATON (Spek,
2020)
;
_computing_structure_refinement
;
<i>SHELXL2019/2</i> (Sheldrick, 2015b)
;
_computing_structure_solution
;
<i>SHELXT2018/2</i> (Sheldrick, 2015a)
;
_diffrn_ambient_temperature 293(2)
_diffrn_measured_fraction_theta_full 0.998
_diffrn_measured_fraction_theta_max 0.998
_diffrn_measurement_device_type 'Bruker D8 Venture Diffractometer'
_diffrn_measurement_method '\w and \f scans'
_diffrn_radiation_type MoK\a
_diffrn_radiation_wavelength 0.71073
_diffrn_reflns_av_R_equivalents 0.0713
_diffrn_reflns_av_unetI/netI 0.0265
_diffrn_reflns_limit_h_max 11
_diffrn_reflns_limit_h_min -11
_diffrn_reflns_limit_k_max 17
_diffrn_reflns_limit_k_min -17
_diffrn_reflns_limit_l_max 24
_diffrn_reflns_limit_l_min -24
_diffrn_reflns_number 90697
_diffrn_reflns_theta_full 25.000
_diffrn_reflns_theta_max 25.665
_diffrn_reflns_theta_min 2.479
_diffrn_source 'micro focus sealed tube'
_exptl_absorpt_coefficient_mu 3.127
_exptl_absorpt_correction_T_max 0.7531
_exptl_absorpt_correction_T_min 0.5894
_exptl_absorpt_correction_type multi-scan
_exptl_absorpt_process_details
;
(<i>SADABS</i>; Krause <i>et al.</i>,  2015)
;
_exptl_crystal_colour Colorless
_exptl_crystal_density_diffrn 1.660
_exptl_crystal_description Block
_exptl_crystal_F_000 1384
_exptl_crystal_size_max 0.290
_exptl_crystal_size_mid 0.240
_exptl_crystal_size_min 0.200
_refine_diff_density_max 1.744
_refine_diff_density_min -1.411
_refine_ls_extinction_method none
_refine_ls_goodness_of_fit_ref 1.053
_refine_ls_hydrogen_treatment constr
_refine_ls_matrix_type full
_refine_ls_number_parameters 353
_refine_ls_number_reflns 5234
_refine_ls_number_restraints 0
_refine_ls_restrained_S_all 1.053
_refine_ls_R_factor_all 0.0568
_refine_ls_R_factor_gt 0.0403
_refine_ls_shift/su_max 0.001
_refine_ls_shift/su_mean 0.000
_refine_ls_structure_factor_coef Fsqd
_refine_ls_weighting_details 'w=1/[\s^2^(Fo^2^)+(0.0293P)^2^+5.9561P] where P=(Fo^2^+2Fc^2^)/3'
_refine_ls_weighting_scheme calc
_refine_ls_wR_factor_gt 0.0888
_refine_ls_wR_factor_ref 0.0992
_reflns_number_gt 4173
_reflns_number_total 5234
_reflns_threshold_expression 'I > 2\s(I)'
_cod_data_source_file nu2007.cif
_cod_data_source_block I
_cod_depositor_comments 'Adding full bibliography for 2023277--2023278.cif.'
_cod_original_sg_symbol_H-M 'P 21/n'
_cod_database_code 2023277
_shelx_space_group_comment
;
The symmetry employed for this shelxl refinement is uniquely defined
by the following loop, which should always be used as a source of
symmetry information in preference to the above space-group names.
They are only intended as comments.
;
_shelx_estimated_absorpt_t_min 0.464
_shelx_estimated_absorpt_t_max 0.574

loop_
_space_group_symop_operation_xyz
'x, y, z'
'-x+1/2, y+1/2, -z+1/2'
'-x, -y, -z'
'x-1/2, -y-1/2, z-1/2'

loop_
_atom_site_type_symbol
_atom_site_label
_atom_site_fract_x
_atom_site_fract_y
_atom_site_fract_z
_atom_site_U_iso_or_equiv
_atom_site_adp_type
_atom_site_calc_flag
_atom_site_occupancy
_atom_site_disorder_assembly
_atom_site_disorder_group
C C1 0.5912(4) 0.6131(2) 0.46145(17) 0.0360(8) Uani d 1 . .
C C2 0.7216(4) 0.6188(3) 0.4946(2) 0.0485(9) Uani d 1 . .
H H2 0.746482 0.669420 0.521272 0.058 Uiso calc 1 . .
C C3 0.8133(5) 0.5462(3) 0.4864(2) 0.0581(11) Uani d 1 . .
H H3 0.901819 0.548866 0.507653 0.070 Uiso calc 1 . .
C C4 0.7775(5) 0.4695(3) 0.4473(2) 0.0575(11) Uani d 1 . .
H H4 0.841931 0.421970 0.443087 0.069 Uiso calc 1 . .
C C5 0.6482(5) 0.4633(3) 0.41506(19) 0.0486(10) Uani d 1 . .
H H5 0.623774 0.411785 0.389142 0.058 Uiso calc 1 . .
C C6 0.5536(4) 0.5362(2) 0.42199(17) 0.0372(8) Uani d 1 . .
C C7 0.4158(4) 0.5529(2) 0.39470(17) 0.0397(8) Uani d 1 . .
C C8 0.3685(4) 0.6356(2) 0.41568(16) 0.0337(7) Uani d 1 . .
C C9 0.5386(4) 0.8611(2) 0.46312(18) 0.0401(8) Uani d 1 . .
C C10 0.6823(5) 0.8709(3) 0.4644(3) 0.0610(12) Uani d 1 . .
H H10 0.740032 0.827279 0.485932 0.073 Uiso calc 1 . .
C C11 0.7389(6) 0.9465(3) 0.4332(3) 0.0775(16) Uani d 1 . .
H H11 0.835512 0.953850 0.433711 0.093 Uiso calc 1 . .
C C12 0.6537(6) 1.0105(3) 0.4017(2) 0.0686(14) Uani d 1 . .
H H12 0.692625 1.061212 0.380876 0.082 Uiso calc 1 . .
C C13 0.5117(6) 1.0007(3) 0.4006(2) 0.0617(12) Uani d 1 . .
H H13 0.454818 1.044675 0.379011 0.074 Uiso calc 1 . .
C C14 0.4518(5) 0.9258(3) 0.43145(19) 0.0479(9) Uani d 1 . .
H H14 0.355072 0.919091 0.430866 0.057 Uiso calc 1 . .
C C15 0.2288(4) 0.6783(3) 0.39902(17) 0.0374(8) Uani d 1 . .
H H15A 0.168446 0.632698 0.376678 0.045 Uiso calc 1 . .
H H15B 0.186408 0.696104 0.440144 0.045 Uiso calc 1 . .
C C16 -0.0367(4) 0.7764(3) 0.31156(18) 0.0404(8) Uani d 1 . .
C C17 -0.1273(4) 0.7228(3) 0.3466(2) 0.0544(11) Uani d 1 . .
H H17 -0.117432 0.718441 0.392956 0.065 Uiso calc 1 . .
C C18 -0.2334(5) 0.6754(3) 0.3113(2) 0.0640(12) Uani d 1 . .
H H18 -0.296109 0.639804 0.334362 0.077 Uiso calc 1 . .
C C19 -0.2469(4) 0.6806(3) 0.2427(2) 0.0564(11) Uani d 1 . .
H H19 -0.317930 0.648112 0.219529 0.068 Uiso calc 1 . .
C C20 -0.1556(4) 0.7338(3) 0.2082(2) 0.0557(11) Uani d 1 . .
H H20 -0.165121 0.737115 0.161734 0.067 Uiso calc 1 . .
C C21 -0.0501(4) 0.7820(3) 0.2420(2) 0.0508(10) Uani d 1 . .
H H21 0.011626 0.818004 0.218646 0.061 Uiso calc 1 . .
C C22 0.2982(4) 0.7476(2) 0.29018(16) 0.0347(8) Uani d 1 . .
C C23 0.2612(4) 0.6733(3) 0.24960(19) 0.0453(9) Uani d 1 . .
H H23 0.195602 0.630544 0.263040 0.054 Uiso calc 1 . .
C C24 0.3227(4) 0.6627(3) 0.18851(18) 0.0482(10) Uani d 1 . .
H H24 0.300825 0.611588 0.161749 0.058 Uiso calc 1 . .
C C25 0.4159(4) 0.7279(3) 0.16766(17) 0.0395(8) Uani d 1 . .
C C26 0.4523(4) 0.8037(3) 0.20774(18) 0.0405(8) Uani d 1 . .
C C27 0.3937(4) 0.8122(3) 0.26980(18) 0.0386(8) Uani d 1 . .
H H27 0.418840 0.861639 0.297649 0.046 Uiso calc 1 . .
C C28 0.5954(7) 0.9366(4) 0.2262(3) 0.090(2) Uani d 1 . .
H H28A 0.519832 0.977821 0.235067 0.135 Uiso calc 1 . .
H H28B 0.667708 0.970260 0.205184 0.135 Uiso calc 1 . .
H H28C 0.632434 0.910622 0.267595 0.135 Uiso calc 1 . .
N N1 0.4763(3) 0.67482(19) 0.45867(14) 0.0344(6) Uani d 1 . .
N N2 0.2386(3) 0.7612(2) 0.35510(14) 0.0356(6) Uani d 1 . .
O O1 0.5542(3) 0.75110(19) 0.56538(13) 0.0516(7) Uani d 1 . .
O O2 0.3206(3) 0.78625(18) 0.51436(13) 0.0488(7) Uani d 1 . .
O O3 0.1411(3) 0.91308(19) 0.31900(14) 0.0516(7) Uani d 1 . .
O O4 0.0678(3) 0.8422(2) 0.42399(13) 0.0552(7) Uani d 1 . .
O O5 0.5454(3) 0.8642(2) 0.18304(14) 0.0589(8) Uani d 1 . .
S S1 0.46528(10) 0.76919(6) 0.50760(4) 0.0375(2) Uani d 1 . .
S S2 0.10295(10) 0.83326(7) 0.35581(5) 0.0412(2) Uani d 1 . .
Br Br1 0.50238(5) 0.71099(4) 0.08522(2) 0.05801(14) Uani d 1 . .
Br Br2 0.31588(6) 0.46768(3) 0.34009(2) 0.06813(17) Uani d 1 . .

loop_
_atom_site_aniso_label
_atom_site_aniso_U_11
_atom_site_aniso_U_22
_atom_site_aniso_U_33
_atom_site_aniso_U_12
_atom_site_aniso_U_13
_atom_site_aniso_U_23
C1 0.0391(19) 0.0333(18) 0.0364(18) 0.0038(15) 0.0097(15) 0.0063(15)
C2 0.043(2) 0.044(2) 0.059(2) 0.0010(17) 0.0015(18) 0.0019(19)
C3 0.044(2) 0.062(3) 0.068(3) 0.013(2) 0.003(2) 0.009(2)
C4 0.060(3) 0.052(3) 0.061(3) 0.024(2) 0.014(2) 0.009(2)
C5 0.067(3) 0.038(2) 0.042(2) 0.0142(19) 0.0155(19) 0.0004(17)
C6 0.048(2) 0.0349(18) 0.0295(17) 0.0050(16) 0.0095(15) 0.0036(14)
C7 0.054(2) 0.0360(19) 0.0289(17) 0.0034(17) 0.0023(16) -0.0022(15)
C8 0.042(2) 0.0340(18) 0.0251(16) -0.0003(15) 0.0038(14) 0.0010(14)
C9 0.050(2) 0.0294(18) 0.042(2) 0.0005(16) 0.0067(16) -0.0062(15)
C10 0.049(3) 0.038(2) 0.097(4) 0.0055(19) 0.016(2) 0.003(2)
C11 0.066(3) 0.054(3) 0.117(5) -0.004(2) 0.041(3) -0.002(3)
C12 0.102(4) 0.038(2) 0.068(3) -0.008(3) 0.032(3) -0.001(2)
C13 0.096(4) 0.038(2) 0.051(3) 0.004(2) -0.003(2) -0.0018(19)
C14 0.058(2) 0.039(2) 0.045(2) 0.0029(18) -0.0065(18) -0.0071(17)
C15 0.0388(19) 0.042(2) 0.0314(17) -0.0015(16) 0.0040(14) 0.0008(15)
C16 0.0337(19) 0.045(2) 0.043(2) 0.0061(16) 0.0080(15) 0.0088(16)
C17 0.051(2) 0.070(3) 0.044(2) -0.001(2) 0.0175(19) 0.011(2)
C18 0.054(3) 0.071(3) 0.069(3) -0.010(2) 0.025(2) 0.011(2)
C19 0.041(2) 0.059(3) 0.069(3) 0.000(2) 0.000(2) 0.004(2)
C20 0.053(3) 0.071(3) 0.043(2) -0.002(2) -0.0014(19) 0.011(2)
C21 0.046(2) 0.063(3) 0.044(2) -0.006(2) 0.0044(18) 0.0190(19)
C22 0.0319(18) 0.043(2) 0.0296(17) 0.0069(15) 0.0018(14) 0.0011(15)
C23 0.044(2) 0.053(2) 0.0390(19) -0.0077(18) 0.0043(16) -0.0029(17)
C24 0.050(2) 0.061(3) 0.0338(19) -0.004(2) -0.0002(17) -0.0115(18)
C25 0.0339(19) 0.057(2) 0.0271(16) 0.0076(17) 0.0033(14) -0.0004(16)
C26 0.0366(19) 0.045(2) 0.0407(19) 0.0022(16) 0.0082(15) 0.0017(17)
C27 0.0382(19) 0.0396(19) 0.0384(19) 0.0015(16) 0.0060(15) -0.0028(15)
C28 0.109(4) 0.078(4) 0.086(4) -0.049(3) 0.052(3) -0.028(3)
N1 0.0377(16) 0.0299(14) 0.0358(15) 0.0025(12) 0.0041(12) -0.0035(12)
N2 0.0369(16) 0.0411(16) 0.0291(14) 0.0056(13) 0.0047(12) 0.0027(12)
O1 0.0678(19) 0.0501(16) 0.0359(14) 0.0026(14) -0.0065(13) -0.0033(12)
O2 0.0461(15) 0.0508(16) 0.0508(16) 0.0035(13) 0.0147(12) -0.0137(13)
O3 0.0532(17) 0.0416(15) 0.0599(17) 0.0042(13) 0.0024(13) 0.0061(13)
O4 0.0559(17) 0.0688(19) 0.0412(15) 0.0214(15) 0.0073(13) -0.0074(14)
O5 0.068(2) 0.0602(18) 0.0507(17) -0.0152(15) 0.0275(15) -0.0064(14)
S1 0.0441(5) 0.0353(4) 0.0334(4) 0.0024(4) 0.0055(4) -0.0053(4)
S2 0.0402(5) 0.0451(5) 0.0384(5) 0.0088(4) 0.0055(4) 0.0014(4)
Br1 0.0547(3) 0.0844(3) 0.0358(2) 0.0026(2) 0.01070(17) -0.0083(2)
Br2 0.0946(4) 0.0496(3) 0.0575(3) 0.0103(2) -0.0228(2) -0.0210(2)

loop_
_atom_type_symbol
_atom_type_description
_atom_type_scat_dispersion_real
_atom_type_scat_dispersion_imag
_atom_type_scat_source
C C 0.0033 0.0016 'International Tables Vol C Tables 4.2.6.8 and 6.1.1.4'
H H 0.0000 0.0000 'International Tables Vol C Tables 4.2.6.8 and 6.1.1.4'
N N 0.0061 0.0033 'International Tables Vol C Tables 4.2.6.8 and 6.1.1.4'
O O 0.0106 0.0060 'International Tables Vol C Tables 4.2.6.8 and 6.1.1.4'
S S 0.1246 0.1234 'International Tables Vol C Tables 4.2.6.8 and 6.1.1.4'
Br Br -0.2901 2.4595 'International Tables Vol C Tables 4.2.6.8 and 6.1.1.4'

loop_
_geom_angle_atom_site_label_1
_geom_angle_atom_site_label_2
_geom_angle_atom_site_label_3
_geom_angle_site_symmetry_1
_geom_angle_site_symmetry_3
_geom_angle
_geom_angle_publ_flag
C2 C1 C6 . . 121.1(3) ?
C2 C1 N1 . . 131.4(3) ?
C6 C1 N1 . . 107.5(3) ?
C3 C2 C1 . . 117.4(4) ?
C3 C2 H2 . . 121.3 ?
C1 C2 H2 . . 121.3 ?
C2 C3 C4 . . 122.2(4) ?
C2 C3 H3 . . 118.9 ?
C4 C3 H3 . . 118.9 ?
C5 C4 C3 . . 120.6(4) ?
C5 C4 H4 . . 119.7 ?
C3 C4 H4 . . 119.7 ?
C4 C5 C6 . . 118.5(4) ?
C4 C5 H5 . . 120.8 ?
C6 C5 H5 . . 120.8 ?
C1 C6 C5 . . 120.3(4) ?
C1 C6 C7 . . 106.8(3) ?
C5 C6 C7 . . 132.9(4) ?
C8 C7 C6 . . 110.5(3) ?
C8 C7 Br2 . . 126.3(3) ?
C6 C7 Br2 . . 123.2(3) ?
C7 C8 N1 . . 107.1(3) ?
C7 C8 C15 . . 127.2(3) ?
N1 C8 C15 . . 125.6(3) ?
C10 C9 C14 . . 120.9(4) ?
C10 C9 S1 . . 119.3(3) ?
C14 C9 S1 . . 119.6(3) ?
C9 C10 C11 . . 119.1(4) ?
C9 C10 H10 . . 120.5 ?
C11 C10 H10 . . 120.5 ?
C12 C11 C10 . . 120.3(5) ?
C12 C11 H11 . . 119.9 ?
C10 C11 H11 . . 119.9 ?
C13 C12 C11 . . 120.5(4) ?
C13 C12 H12 . . 119.8 ?
C11 C12 H12 . . 119.8 ?
C12 C13 C14 . . 120.6(4) ?
C12 C13 H13 . . 119.7 ?
C14 C13 H13 . . 119.7 ?
C9 C14 C13 . . 118.6(4) ?
C9 C14 H14 . . 120.7 ?
C13 C14 H14 . . 120.7 ?
N2 C15 C8 . . 112.3(3) ?
N2 C15 H15A . . 109.1 ?
C8 C15 H15A . . 109.1 ?
N2 C15 H15B . . 109.1 ?
C8 C15 H15B . . 109.1 ?
H15A C15 H15B . . 107.9 ?
C17 C16 C21 . . 120.7(4) ?
C17 C16 S2 . . 119.0(3) ?
C21 C16 S2 . . 120.1(3) ?
C16 C17 C18 . . 118.8(4) ?
C16 C17 H17 . . 120.6 ?
C18 C17 H17 . . 120.6 ?
C19 C18 C17 . . 120.7(4) ?
C19 C18 H18 . . 119.7 ?
C17 C18 H18 . . 119.7 ?
C18 C19 C20 . . 120.1(4) ?
C18 C19 H19 . . 120.0 ?
C20 C19 H19 . . 120.0 ?
C19 C20 C21 . . 120.4(4) ?
C19 C20 H20 . . 119.8 ?
C21 C20 H20 . . 119.8 ?
C20 C21 C16 . . 119.3(4) ?
C20 C21 H21 . . 120.3 ?
C16 C21 H21 . . 120.3 ?
C23 C22 C27 . . 120.4(3) ?
C23 C22 N2 . . 121.9(3) ?
C27 C22 N2 . . 117.7(3) ?
C22 C23 C24 . . 119.6(4) ?
C22 C23 H23 . . 120.2 ?
C24 C23 H23 . . 120.2 ?
C25 C24 C23 . . 120.0(4) ?
C25 C24 H24 . . 120.0 ?
C23 C24 H24 . . 120.0 ?
C24 C25 C26 . . 120.8(3) ?
C24 C25 Br1 . . 119.5(3) ?
C26 C25 Br1 . . 119.6(3) ?
O5 C26 C25 . . 116.5(3) ?
O5 C26 C27 . . 124.6(3) ?
C25 C26 C27 . . 118.8(3) ?
C22 C27 C26 . . 120.3(3) ?
C22 C27 H27 . . 119.8 ?
C26 C27 H27 . . 119.8 ?
O5 C28 H28A . . 109.5 ?
O5 C28 H28B . . 109.5 ?
H28A C28 H28B . . 109.5 ?
O5 C28 H28C . . 109.5 ?
H28A C28 H28C . . 109.5 ?
H28B C28 H28C . . 109.5 ?
C1 N1 C8 . . 108.1(3) ?
C1 N1 S1 . . 124.0(2) ?
C8 N1 S1 . . 127.4(2) ?
C22 N2 C15 . . 117.1(3) ?
C22 N2 S2 . . 115.6(2) ?
C15 N2 S2 . . 115.1(2) ?
C26 O5 C28 . . 117.3(3) ?
O2 S1 O1 . . 120.03(17) ?
O2 S1 N1 . . 106.60(15) ?
O1 S1 N1 . . 105.69(15) ?
O2 S1 C9 . . 109.41(18) ?
O1 S1 C9 . . 108.10(18) ?
N1 S1 C9 . . 106.14(15) ?
O3 S2 O4 . . 119.92(18) ?
O3 S2 N2 . . 106.35(16) ?
O4 S2 N2 . . 106.66(15) ?
O3 S2 C16 . . 108.91(17) ?
O4 S2 C16 . . 108.18(18) ?
N2 S2 C16 . . 105.98(16) ?

loop_
_geom_bond_atom_site_label_1
_geom_bond_atom_site_label_2
_geom_bond_site_symmetry_2
_geom_bond_distance
_geom_bond_publ_flag
C1 C2 . 1.386(5) ?
C1 C6 . 1.399(5) ?
C1 N1 . 1.415(4) ?
C2 C3 . 1.382(6) ?
C2 H2 . 0.9300 ?
C3 C4 . 1.388(6) ?
C3 H3 . 0.9300 ?
C4 C5 . 1.370(6) ?
C4 H4 . 0.9300 ?
C5 C6 . 1.400(5) ?
C5 H5 . 0.9300 ?
C6 C7 . 1.423(5) ?
C7 C8 . 1.352(5) ?
C7 Br2 . 1.876(4) ?
C8 N1 . 1.427(4) ?
C8 C15 . 1.495(5) ?
C9 C10 . 1.381(6) ?
C9 C14 . 1.384(5) ?
C9 S1 . 1.764(4) ?
C10 C11 . 1.382(6) ?
C10 H10 . 0.9300 ?
C11 C12 . 1.367(7) ?
C11 H11 . 0.9300 ?
C12 C13 . 1.365(7) ?
C12 H12 . 0.9300 ?
C13 C14 . 1.384(6) ?
C13 H13 . 0.9300 ?
C14 H14 . 0.9300 ?
C15 N2 . 1.491(4) ?
C15 H15A . 0.9700 ?
C15 H15B . 0.9700 ?
C16 C17 . 1.380(5) ?
C16 C21 . 1.393(5) ?
C16 S2 . 1.768(4) ?
C17 C18 . 1.388(6) ?
C17 H17 . 0.9300 ?
C18 C19 . 1.375(6) ?
C18 H18 . 0.9300 ?
C19 C20 . 1.375(6) ?
C19 H19 . 0.9300 ?
C20 C21 . 1.377(6) ?
C20 H20 . 0.9300 ?
C21 H21 . 0.9300 ?
C22 C23 . 1.381(5) ?
C22 C27 . 1.383(5) ?
C22 N2 . 1.457(4) ?
C23 C24 . 1.391(5) ?
C23 H23 . 0.9300 ?
C24 C25 . 1.377(5) ?
C24 H24 . 0.9300 ?
C25 C26 . 1.391(5) ?
C25 Br1 . 1.898(3) ?
C26 O5 . 1.358(4) ?
C26 C27 . 1.394(5) ?
C27 H27 . 0.9300 ?
C28 O5 . 1.425(6) ?
C28 H28A . 0.9600 ?
C28 H28B . 0.9600 ?
C28 H28C . 0.9600 ?
N1 S1 . 1.685(3) ?
N2 S2 . 1.665(3) ?
O1 S1 . 1.425(3) ?
O2 S1 . 1.420(3) ?
O3 S2 . 1.426(3) ?
O4 S2 . 1.427(3) ?

loop_
_geom_hbond_atom_site_label_D
_geom_hbond_atom_site_label_H
_geom_hbond_atom_site_label_A
_geom_hbond_site_symmetry_A
_geom_hbond_distance_DH
_geom_hbond_distance_HA
_geom_hbond_distance_DA
_geom_hbond_angle_DHA
_geom_hbond_publ_flag
C2 H2 O1 . 0.93 2.39 2.908(5) 115 yes
C11 H11 O4 1_655 0.93 2.76 3.503(6) 137 yes
C15 H15B O2 . 0.97 2.31 2.886(4) 117 yes
C18 H18 <i>Cg</i>(N1/C1/C6--C8) 1_455 0.93 2.99 3.861(8) 156 yes
C18 H18 <i>Cg</i>(C1--C6) 1_455 0.93 2.81 3.5790(10) 141 yes

loop_
_geom_torsion_atom_site_label_1
_geom_torsion_atom_site_label_2
_geom_torsion_atom_site_label_3
_geom_torsion_atom_site_label_4
_geom_torsion_site_symmetry_1
_geom_torsion_site_symmetry_2
_geom_torsion_site_symmetry_3
_geom_torsion_site_symmetry_4
_geom_torsion
_geom_torsion_publ_flag
C6 C1 C2 C3 . . . . 0.8(6) ?
N1 C1 C2 C3 . . . . -179.1(4) ?
C1 C2 C3 C4 . . . . -0.8(6) ?
C2 C3 C4 C5 . . . . 0.2(7) ?
C3 C4 C5 C6 . . . . 0.4(6) ?
C2 C1 C6 C5 . . . . -0.2(5) ?
N1 C1 C6 C5 . . . . 179.7(3) ?
C2 C1 C6 C7 . . . . -179.1(3) ?
N1 C1 C6 C7 . . . . 0.8(4) ?
C4 C5 C6 C1 . . . . -0.4(5) ?
C4 C5 C6 C7 . . . . 178.1(4) ?
C1 C6 C7 C8 . . . . -0.1(4) ?
C5 C6 C7 C8 . . . . -178.7(4) ?
C1 C6 C7 Br2 . . . . -177.9(2) ?
C5 C6 C7 Br2 . . . . 3.4(6) ?
C6 C7 C8 N1 . . . . -0.7(4) ?
Br2 C7 C8 N1 . . . . 177.1(2) ?
C6 C7 C8 C15 . . . . -179.3(3) ?
Br2 C7 C8 C15 . . . . -1.5(5) ?
C14 C9 C10 C11 . . . . -0.3(7) ?
S1 C9 C10 C11 . . . . -175.7(4) ?
C9 C10 C11 C12 . . . . 0.1(8) ?
C10 C11 C12 C13 . . . . 0.0(8) ?
C11 C12 C13 C14 . . . . 0.1(7) ?
C10 C9 C14 C13 . . . . 0.3(6) ?
S1 C9 C14 C13 . . . . 175.7(3) ?
C12 C13 C14 C9 . . . . -0.2(6) ?
C7 C8 C15 N2 . . . . -111.1(4) ?
N1 C8 C15 N2 . . . . 70.5(4) ?
C21 C16 C17 C18 . . . . -0.9(6) ?
S2 C16 C17 C18 . . . . -177.5(3) ?
C16 C17 C18 C19 . . . . 1.0(7) ?
C17 C18 C19 C20 . . . . -0.6(7) ?
C18 C19 C20 C21 . . . . 0.1(7) ?
C19 C20 C21 C16 . . . . 0.1(7) ?
C17 C16 C21 C20 . . . . 0.4(6) ?
S2 C16 C21 C20 . . . . 177.0(3) ?
C27 C22 C23 C24 . . . . 1.3(6) ?
N2 C22 C23 C24 . . . . -179.0(3) ?
C22 C23 C24 C25 . . . . -2.4(6) ?
C23 C24 C25 C26 . . . . 1.5(6) ?
C23 C24 C25 Br1 . . . . 178.5(3) ?
C24 C25 C26 O5 . . . . 179.8(4) ?
Br1 C25 C26 O5 . . . . 2.8(5) ?
C24 C25 C26 C27 . . . . 0.5(6) ?
Br1 C25 C26 C27 . . . . -176.4(3) ?
C23 C22 C27 C26 . . . . 0.8(5) ?
N2 C22 C27 C26 . . . . -178.9(3) ?
O5 C26 C27 C22 . . . . 179.1(3) ?
C25 C26 C27 C22 . . . . -1.7(5) ?
C2 C1 N1 C8 . . . . 178.6(4) ?
C6 C1 N1 C8 . . . . -1.2(4) ?
C2 C1 N1 S1 . . . . -9.6(5) ?
C6 C1 N1 S1 . . . . 170.5(2) ?
C7 C8 N1 C1 . . . . 1.2(4) ?
C15 C8 N1 C1 . . . . 179.8(3) ?
C7 C8 N1 S1 . . . . -170.2(3) ?
C15 C8 N1 S1 . . . . 8.4(5) ?
C23 C22 N2 C15 . . . . 44.3(5) ?
C27 C22 N2 C15 . . . . -136.0(3) ?
C23 C22 N2 S2 . . . . -96.5(4) ?
C27 C22 N2 S2 . . . . 83.3(3) ?
C8 C15 N2 C22 . . . . 59.7(4) ?
C8 C15 N2 S2 . . . . -159.4(2) ?
C25 C26 O5 C28 . . . . -173.4(4) ?
C27 C26 O5 C28 . . . . 5.8(6) ?
C1 N1 S1 O2 . . . . -152.6(3) ?
C8 N1 S1 O2 . . . . 17.5(3) ?
C1 N1 S1 O1 . . . . -23.9(3) ?
C8 N1 S1 O1 . . . . 146.3(3) ?
C1 N1 S1 C9 . . . . 90.8(3) ?
C8 N1 S1 C9 . . . . -99.1(3) ?
C10 C9 S1 O2 . . . . 164.5(3) ?
C14 C9 S1 O2 . . . . -11.0(3) ?
C10 C9 S1 O1 . . . . 32.2(4) ?
C14 C9 S1 O1 . . . . -143.3(3) ?
C10 C9 S1 N1 . . . . -80.8(4) ?
C14 C9 S1 N1 . . . . 103.7(3) ?
C22 N2 S2 O3 . . . . -46.6(3) ?
C15 N2 S2 O3 . . . . 171.8(2) ?
C22 N2 S2 O4 . . . . -175.7(3) ?
C15 N2 S2 O4 . . . . 42.8(3) ?
C22 N2 S2 C16 . . . . 69.2(3) ?
C15 N2 S2 C16 . . . . -72.3(3) ?
C17 C16 S2 O3 . . . . -153.9(3) ?
C21 C16 S2 O3 . . . . 29.4(4) ?
C17 C16 S2 O4 . . . . -22.0(4) ?
C21 C16 S2 O4 . . . . 161.3(3) ?
C17 C16 S2 N2 . . . . 92.0(3) ?
C21 C16 S2 N2 . . . . -84.6(3) ?
